data_7112849
loop_
_publ_author_name
'Shintani, Ryo'
'Takatsu, Keishi'
'Hayashi, Tamio'

_publ_section_title
;
 Copper-catalyzed asymmetric addition of arylboronates to isatins:
 a catalytic cycle involving alkoxocopper intermediates
;
_journal_coden_ASTM CHCOFS
_journal_issue 36
_journal_name_full 'Chemical Communications (Cambridge, United Kingdom)'
_journal_page_first 6822
_journal_page_last 6824
_journal_paper_doi 10.1039/c0cc01635g
_journal_volume 46
_journal_year 2010
_chemical_absolute_configuration 'CHOOSE rm ad rmad syn or unk'
_chemical_formula_moiety 'C36 H30 Cl F N2 O3 '
_chemical_formula_sum 'C36 H30 Cl F N2 O3'
_chemical_formula_weight 593.10
_space_group_IT_number 78
_symmetry_cell_setting tetragonal
_symmetry_Int_Tables_number 78
_symmetry_space_group_name_Hall 'P 4cw'
_symmetry_space_group_name_H-M 'P 43'
_cell_angle_alpha 90.0000
_cell_angle_beta 90.0000
_cell_angle_gamma 90.0000
_cell_formula_units_Z 4
_cell_length_a 9.339(2)
_cell_length_b 9.339(2)
_cell_length_c 34.336(6)
_cell_measurement_reflns_used 25931
_cell_measurement_temperature 123.1
_cell_measurement_theta_max 27.5
_cell_measurement_theta_min 3.1
_cell_volume 2994.7(10)
_computing_cell_refinement PROCESS-AUTO
_computing_data_collection PROCESS-AUTO
_computing_data_reduction CrystalStructure
_computing_publication_material 'CrystalStructure 3.8'
_computing_structure_refinement CRYSTALS
_computing_structure_solution SIR92
_diffrn_detector_area_resol_mean 10.00
_diffrn_measured_fraction_theta_full 0.999
_diffrn_measured_fraction_theta_max 0.999
_diffrn_measurement_device_type 'Rigaku RAXIS-RAPID'
_diffrn_measurement_method \w
_diffrn_radiation_type 'Mo K\a'
_diffrn_radiation_wavelength 0.71075
_diffrn_reflns_av_R_equivalents 0.050
_diffrn_reflns_limit_h_max 12
_diffrn_reflns_limit_h_min -12
_diffrn_reflns_limit_k_max 12
_diffrn_reflns_limit_k_min -12
_diffrn_reflns_limit_l_max 44
_diffrn_reflns_limit_l_min -44
_diffrn_reflns_number 29293
_diffrn_reflns_theta_full 27.48
_diffrn_reflns_theta_max 27.48
_exptl_absorpt_coefficient_mu 0.173
_exptl_absorpt_correction_type none
_exptl_crystal_colour colorless
_exptl_crystal_density_diffrn 1.315
_exptl_crystal_density_method 'not measured'
_exptl_crystal_description prism
_exptl_crystal_F_000 1240.00
_exptl_crystal_size_max 0.40
_exptl_crystal_size_mid 0.30
_exptl_crystal_size_min 0.30
_refine_diff_density_max 1.80
_refine_diff_density_min -1.66
_refine_ls_abs_structure_details 'Flack, H. D. (1983), Acta Cryst. A39, 876-881. 3368 Friedel Pairs'
_refine_ls_abs_structure_Flack -0.03(3)
_refine_ls_extinction_method none
_refine_ls_goodness_of_fit_ref 1.004
_refine_ls_hydrogen_treatment refall
_refine_ls_number_parameters 419
_refine_ls_number_reflns 24476
_refine_ls_R_factor_gt 0.0477
_refine_ls_shift/su_max 0.0000
_refine_ls_structure_factor_coef F
_refine_ls_weighting_details
;
Chebychev polynomial with 3 parameters (Carruthers & Watkin, 1979)
26.3839 24.6720 7.9365
;
_refine_ls_weighting_scheme calc
_refine_ls_wR_factor_ref 0.0580
_reflns_number_gt 24341
_reflns_number_total 6852
_reflns_threshold_expression F^2^>2.0\s(F^2^)
_cod_data_source_file c0cc01635g.txt
_cod_data_source_block 91218yuki
_cod_original_cell_volume 2994.8(11)
_cod_original_formula_sum 'C36 H30 Cl F N2 O3 '
_cod_database_code 7112849

loop_
_symmetry_equiv_pos_site_id
_symmetry_equiv_pos_as_xyz
1 +X,+Y,+Z
2 -Y,+X,3/4+Z
3 -X,-Y,1/2+Z
4 +Y,-X,1/4+Z

loop_
_atom_site_label
_atom_site_type_symbol
_atom_site_fract_x
_atom_site_fract_y
_atom_site_fract_z
_atom_site_U_iso_or_equiv
_atom_site_adp_type
_atom_site_occupancy
_atom_site_symmetry_multiplicity
_atom_site_calc_flag
_atom_site_refinement_flags
Cl(1) Cl -0.04486(4) 0.30876(4) -0.352690(10) 0.02952(10) Uani 1.00 1 d .
F(1) F -0.47796(11) 0.41960(10) -0.56809(3) 0.0272(2) Uani 1.00 1 d .
O(3) O -0.91987(13) 0.22905(15) -0.47857(3) 0.0354(3) Uani 1.00 1 d .
O(1) O -0.69675(12) 0.24470(12) -0.42746(3) 0.0246(2) Uani 1.00 1 d .
O(2) O -0.59635(13) -0.06386(12) -0.41227(3) 0.0261(2) Uani 1.00 1 d .
N(2) N -1.01681(17) 0.2647(2) -0.53841(4) 0.0378(4) Uani 1.00 1 d .
N(1) N -0.64884(14) -0.03827(13) -0.47781(3) 0.0184(3) Uani 1.00 1 d .
C(35) C -1.1572(2) 0.2287(5) -0.52723(7) 0.1140(13) Uani 1.00 1 d .
C(31) C -0.19946(17) 0.27126(17) -0.37952(4) 0.0227(3) Uani 1.00 1 d .
C(7) C -0.60954(17) 0.06309(16) -0.54658(4) 0.0211(3) Uani 1.00 1 d .
C(16) C -0.52604(15) -0.26434(16) -0.48135(4) 0.0187(3) Uani 1.00 1 d .
C(5) C -0.52369(16) 0.30369(16) -0.54705(4) 0.0209(3) Uani 1.00 1 d .
C(3) C -0.56615(15) 0.19281(15) -0.48701(4) 0.0176(3) Uani 1.00 1 d .
C(4) C -0.52208(16) 0.31258(16) -0.50700(4) 0.0201(3) Uani 1.00 1 d .
C(2) C -0.57774(16) 0.17200(16) -0.44359(4) 0.0189(3) Uani 1.00 1 d .
C(9) C -0.67442(16) -0.19400(15) -0.48405(4) 0.0183(3) Uani 1.00 1 d .
C(8) C -0.60994(15) 0.06787(15) -0.50601(4) 0.0174(3) Uani 1.00 1 d .
C(22) C -0.78542(16) -0.24793(16) -0.45418(4) 0.0188(3) Uani 1.00 1 d .
C(25) C -0.99821(17) -0.35299(19) -0.40448(4) 0.0254(4) Uani 1.00 1 d .
C(24) C -0.90778(17) -0.44599(17) -0.42378(4) 0.0234(3) Uani 1.00 1 d .
C(15) C -0.71018(18) -0.33392(17) -0.54741(4) 0.0236(3) Uani 1.00 1 d .
C(23) C -0.80324(16) -0.39446(16) -0.44861(4) 0.0208(3) Uani 1.00 1 d .
C(27) C -0.88077(18) -0.15502(17) -0.43581(4) 0.0252(4) Uani 1.00 1 d .
C(6) C -0.56595(17) 0.18472(17) -0.56694(4) 0.0218(3) Uani 1.00 1 d .
C(1) C -0.60621(16) 0.00869(16) -0.44134(4) 0.0203(3) Uani 1.00 1 d .
C(29) C -0.45187(18) 0.29403(17) -0.38785(4) 0.0242(4) Uani 1.00 1 d .
C(30) C -0.32850(18) 0.32501(18) -0.36681(4) 0.0252(4) Uani 1.00 1 d .
C(33) C -0.31298(18) 0.15615(17) -0.43290(4) 0.0247(4) Uani 1.00 1 d .
C(17) C -0.42757(17) -0.23938(18) -0.51114(4) 0.0246(4) Uani 1.00 1 d .
C(26) C -0.98582(17) -0.20805(18) -0.41091(4) 0.0257(4) Uani 1.00 1 d .
C(28) C -0.44419(17) 0.20976(15) -0.42091(4) 0.0190(3) Uani 1.00 1 d .
C(14) C -0.7873(2) -0.36357(19) -0.58114(5) 0.0309(4) Uani 1.00 1 d .
C(11) C -0.87041(17) -0.14112(17) -0.53322(4) 0.0242(3) Uani 1.00 1 d .
C(20) C -0.33948(18) -0.3931(2) -0.44712(5) 0.0318(4) Uani 1.00 1 d .
C(18) C -0.28906(18) -0.2913(2) -0.50920(5) 0.0307(4) Uani 1.00 1 d .
C(13) C -0.9038(2) -0.28209(19) -0.59099(5) 0.0320(4) Uani 1.00 1 d .
C(32) C -0.18865(17) 0.18778(18) -0.41240(4) 0.0255(4) Uani 1.00 1 d .
C(12) C -0.94587(18) -0.17080(19) -0.56701(5) 0.0290(4) Uani 1.00 1 d .
C(34) C -0.9109(2) 0.2640(2) -0.51292(5) 0.0363(5) Uani 1.00 1 d .
C(21) C -0.47825(17) -0.34047(18) -0.44870(4) 0.0245(4) Uani 1.00 1 d .
C(10) C -0.75008(16) -0.22124(16) -0.52325(4) 0.0186(3) Uani 1.00 1 d .
C(19) C -0.24434(18) -0.3690(2) -0.47723(5) 0.0330(4) Uani 1.00 1 d .
C(36) C -0.9944(2) 0.2961(3) -0.57981(6) 0.0587(7) Uani 1.00 1 d .
H(1) H -0.4913 0.3966 -0.4939 0.023 Uiso 1.00 1 c R
H(2) H -0.5648 0.1840 -0.5946 0.025 Uiso 1.00 1 c R
H(3) H -0.6384 -0.0209 -0.5601 0.025 Uiso 1.00 1 c R
H(4) H -0.9004 -0.0653 -0.5167 0.029 Uiso 1.00 1 c R
H(5) H -1.0268 -0.1145 -0.5738 0.034 Uiso 1.00 1 c R
H(6) H -0.9563 -0.3026 -0.6140 0.039 Uiso 1.00 1 c R
H(7) H -0.7573 -0.4387 -0.5979 0.037 Uiso 1.00 1 c R
H(8) H -0.6309 -0.3922 -0.5404 0.028 Uiso 1.00 1 c R
H(9) H -0.4567 -0.1860 -0.5333 0.029 Uiso 1.00 1 c R
H(10) H -0.2246 -0.2738 -0.5301 0.037 Uiso 1.00 1 c R
H(11) H -0.1495 -0.4053 -0.4758 0.039 Uiso 1.00 1 c R
H(12) H -0.3096 -0.4457 -0.4249 0.038 Uiso 1.00 1 c R
H(13) H -0.5421 -0.3575 -0.4277 0.029 Uiso 1.00 1 c R
H(14) H -0.7422 -0.4589 -0.4621 0.025 Uiso 1.00 1 c R
H(15) H -0.9170 -0.5465 -0.4203 0.028 Uiso 1.00 1 c R
H(16) H -1.0683 -0.3888 -0.3870 0.031 Uiso 1.00 1 c R
H(17) H -1.0491 -0.1436 -0.3982 0.031 Uiso 1.00 1 c R
H(18) H -0.8735 -0.0550 -0.4405 0.030 Uiso 1.00 1 c R
H(19) H -0.5414 0.3315 -0.3796 0.029 Uiso 1.00 1 c R
H(20) H -0.3325 0.3823 -0.3440 0.030 Uiso 1.00 1 c R
H(21) H -0.0986 0.1514 -0.4206 0.031 Uiso 1.00 1 c R
H(22) H -0.3080 0.0986 -0.4557 0.030 Uiso 1.00 1 c R
H(23) H -0.7704 0.2449 -0.4389 0.030 Uiso 1.00 1 c R
H(24) H -0.8198 0.2950 -0.5219 0.044 Uiso 1.00 1 c R
H(25) H -1.1744 0.1288 -0.5294 0.137 Uiso 1.00 1 c R
H(26) H -1.2207 0.2789 -0.5440 0.137 Uiso 1.00 1 c R
H(27) H -1.1726 0.2584 -0.5011 0.137 Uiso 1.00 1 c R
H(28) H -0.9744 0.2092 -0.5931 0.072 Uiso 1.00 1 c R
H(29) H -0.9159 0.3599 -0.5827 0.071 Uiso 1.00 1 c R
H(30) H -1.0782 0.3385 -0.5904 0.072 Uiso 1.00 1 c R

loop_
_atom_site_aniso_label
_atom_site_aniso_U_11
_atom_site_aniso_U_22
_atom_site_aniso_U_33
_atom_site_aniso_U_12
_atom_site_aniso_U_13
_atom_site_aniso_U_23
Cl(1) 0.0288(2) 0.0323(2) 0.02748(19) -0.01199(17) -0.00689(15) 0.00469(16)
F(1) 0.0377(5) 0.0201(4) 0.0239(4) -0.0026(3) 0.0072(3) 0.0042(3)
O(3) 0.0287(6) 0.0545(8) 0.0230(6) 0.0018(5) 0.0008(4) -0.0014(5)
O(1) 0.0213(5) 0.0316(6) 0.0209(5) 0.0037(4) 0.0019(4) -0.0057(4)
O(2) 0.0373(6) 0.0260(6) 0.0152(5) -0.0064(4) -0.0008(4) 0.0014(4)
N(2) 0.0298(8) 0.0553(10) 0.0283(8) -0.0044(7) -0.0036(5) 0.0022(6)
N(1) 0.0256(6) 0.0173(6) 0.0123(5) -0.0023(4) 0.0019(4) -0.0002(4)
C(35) 0.0396(14) 0.267(5) 0.0358(13) -0.049(2) -0.0072(10) 0.0151(19)
C(31) 0.0272(8) 0.0215(7) 0.0193(7) -0.0083(6) -0.0041(5) 0.0065(5)
C(7) 0.0258(8) 0.0217(7) 0.0158(7) 0.0002(6) -0.0001(5) -0.0020(5)
C(16) 0.0192(7) 0.0186(7) 0.0184(6) -0.0006(5) -0.0040(5) -0.0022(5)
C(5) 0.0216(7) 0.0183(7) 0.0226(7) 0.0019(5) 0.0056(5) 0.0044(5)
C(3) 0.0176(7) 0.0199(7) 0.0152(6) 0.0026(5) 0.0016(5) -0.0015(5)
C(4) 0.0176(7) 0.0175(7) 0.0251(7) 0.0016(5) 0.0015(5) -0.0003(5)
C(2) 0.0223(7) 0.0188(7) 0.0155(6) -0.0011(5) 0.0014(5) -0.0014(5)
C(9) 0.0219(7) 0.0160(7) 0.0171(6) -0.0007(5) 0.0008(5) -0.0007(5)
C(8) 0.0172(7) 0.0173(7) 0.0176(7) 0.0014(5) 0.0024(5) -0.0008(5)
C(22) 0.0197(7) 0.0215(7) 0.0151(6) -0.0006(5) -0.0018(5) 0.0007(5)
C(25) 0.0201(7) 0.0385(9) 0.0175(7) -0.0030(6) -0.0010(5) 0.0045(6)
C(24) 0.0264(8) 0.0214(7) 0.0225(7) -0.0047(6) -0.0030(5) 0.0048(5)
C(15) 0.0283(8) 0.0195(7) 0.0230(7) 0.0003(6) -0.0048(6) -0.0003(5)
C(23) 0.0218(7) 0.0210(7) 0.0195(7) 0.0014(5) -0.0017(5) -0.0001(5)
C(27) 0.0281(8) 0.0230(8) 0.0244(7) -0.0003(6) 0.0023(6) -0.0011(5)
C(6) 0.0252(8) 0.0240(7) 0.0162(6) 0.0043(6) 0.0034(5) -0.0020(5)
C(1) 0.0225(7) 0.0233(7) 0.0151(6) -0.0025(5) 0.0017(5) -0.0015(5)
C(29) 0.0277(8) 0.0244(8) 0.0206(7) 0.0021(6) 0.0011(5) -0.0025(5)
C(30) 0.0337(9) 0.0230(8) 0.0189(7) -0.0020(6) -0.0007(5) -0.0048(5)
C(33) 0.0283(8) 0.0271(8) 0.0186(7) 0.0014(6) -0.0003(5) -0.0045(5)
C(17) 0.0255(8) 0.0286(8) 0.0198(7) 0.0003(6) -0.0002(5) 0.0013(5)
C(26) 0.0253(8) 0.0290(8) 0.0226(7) 0.0031(6) 0.0037(5) -0.0041(6)
C(28) 0.0265(7) 0.0149(7) 0.0155(6) -0.0030(5) -0.0008(5) 0.0006(5)
C(14) 0.0438(10) 0.0251(8) 0.0239(8) -0.0016(7) -0.0050(7) -0.0055(6)
C(11) 0.0234(8) 0.0257(8) 0.0236(7) 0.0003(6) -0.0003(5) 0.0003(5)
C(20) 0.0280(9) 0.0402(10) 0.0273(8) -0.0026(7) -0.0098(6) 0.0061(6)
C(18) 0.0221(8) 0.0457(10) 0.0243(8) 0.0010(7) 0.0015(6) -0.0010(6)
C(13) 0.0347(9) 0.0380(10) 0.0234(8) -0.0103(7) -0.0103(6) 0.0018(6)
C(32) 0.0231(8) 0.0295(8) 0.0240(7) -0.0003(6) 0.0030(5) 0.0011(6)
C(12) 0.0226(8) 0.0350(9) 0.0295(8) -0.0026(7) -0.0052(6) 0.0085(6)
C(34) 0.0300(9) 0.0343(10) 0.0448(11) -0.0036(7) -0.0038(7) 0.0032(7)
C(21) 0.0251(8) 0.0289(8) 0.0195(7) -0.0056(6) -0.0026(5) 0.0017(5)
C(10) 0.0201(7) 0.0186(7) 0.0173(7) -0.0028(5) 0.0004(5) 0.0013(5)
C(19) 0.0168(7) 0.0481(11) 0.0342(9) 0.0050(7) -0.0072(6) -0.0021(7)
C(36) 0.0553(14) 0.0808(18) 0.0400(11) -0.0103(12) -0.0073(9) 0.0134(10)

loop_
_atom_type_symbol
_atom_type_description
_atom_type_scat_dispersion_real
_atom_type_scat_dispersion_imag
_atom_type_scat_source
C C 0.003 0.002
;
International Tables for Crystallography
(1992, Vol. C, Tables 4.2.6.8 and 6.1.1.4)
;
H H 0.000 0.000
;
International Tables for Crystallography
(1992, Vol. C, Table 6.1.1.4)
;
O O 0.011 0.006
;
International Tables for Crystallography
(1992, Vol. C, Tables 4.2.6.8 and 6.1.1.4)
;
N N 0.006 0.003
;
International Tables for Crystallography
(1992, Vol. C, Tables 4.2.6.8 and 6.1.1.4)
;
Cl Cl 0.148 0.159
;
International Tables for Crystallography
(1992, Vol. C, Tables 4.2.6.8 and 6.1.1.4)
;
F F 0.017 0.010
;
International Tables for Crystallography
(1992, Vol. C, Tables 4.2.6.8 and 6.1.1.4)
;

loop_
_geom_angle_atom_site_label_1
_geom_angle_atom_site_label_2
_geom_angle_atom_site_label_3
_geom_angle
_geom_angle_publ_flag
C(35) N(2) C(34) 121.06(16) yes
C(35) N(2) C(36) 116.43(17) yes
C(34) N(2) C(36) 122.45(17) yes
C(9) N(1) C(8) 128.25(10) yes
C(9) N(1) C(1) 119.03(11) yes
C(8) N(1) C(1) 108.61(11) yes
Cl(1) C(31) C(30) 118.88(11) yes
Cl(1) C(31) C(32) 119.04(12) yes
C(30) C(31) C(32) 122.08(14) yes
C(8) C(7) C(6) 118.41(13) yes
C(9) C(16) C(17) 118.61(12) yes
C(9) C(16) C(21) 123.56(12) yes
C(17) C(16) C(21) 117.49(13) yes
F(1) C(5) C(4) 118.39(12) yes
F(1) C(5) C(6) 118.06(12) yes
C(4) C(5) C(6) 123.54(13) yes
C(4) C(3) C(2) 128.31(12) yes
C(4) C(3) C(8) 122.24(12) yes
C(2) C(3) C(8) 109.45(12) yes
C(5) C(4) C(3) 116.48(13) yes
O(1) C(2) C(3) 112.43(11) yes
O(1) C(2) C(1) 108.53(11) yes
O(1) C(2) C(28) 109.53(11) yes
C(3) C(2) C(1) 100.86(11) yes
C(3) C(2) C(28) 114.84(12) yes
C(1) C(2) C(28) 110.20(11) yes
N(1) C(9) C(16) 105.32(11) yes
N(1) C(9) C(22) 109.33(11) yes
N(1) C(9) C(10) 111.12(11) yes
C(16) C(9) C(22) 115.24(11) yes
C(16) C(9) C(10) 113.30(11) yes
C(22) C(9) C(10) 102.63(11) yes
N(1) C(8) C(7) 130.85(12) yes
N(1) C(8) C(3) 109.65(11) yes
C(7) C(8) C(3) 119.50(12) yes
C(9) C(22) C(23) 119.52(12) yes
C(9) C(22) C(27) 121.79(13) yes
C(23) C(22) C(27) 118.26(13) yes
C(24) C(25) C(26) 119.35(14) yes
C(25) C(24) C(23) 120.59(14) yes
C(14) C(15) C(10) 120.56(15) yes
C(22) C(23) C(24) 120.76(13) yes
C(22) C(27) C(26) 120.43(14) yes
C(7) C(6) C(5) 119.83(12) yes
O(2) C(1) N(1) 126.18(13) yes
O(2) C(1) C(2) 125.38(12) yes
N(1) C(1) C(2) 108.41(11) yes
C(30) C(29) C(28) 120.12(14) yes
C(31) C(30) C(29) 119.01(13) yes
C(28) C(33) C(32) 120.76(13) yes
C(16) C(17) C(18) 121.51(14) yes
C(25) C(26) C(27) 120.50(14) yes
C(2) C(28) C(29) 120.84(13) yes
C(2) C(28) C(33) 119.47(12) yes
C(29) C(28) C(33) 119.67(14) yes
C(15) C(14) C(13) 120.38(16) yes
C(12) C(11) C(10) 120.58(14) yes
C(21) C(20) C(19) 120.93(15) yes
C(17) C(18) C(19) 120.36(15) yes
C(14) C(13) C(12) 119.74(16) yes
C(31) C(32) C(33) 118.35(14) yes
C(11) C(12) C(13) 120.29(15) yes
O(3) C(34) N(2) 125.97(17) yes
C(16) C(21) C(20) 120.59(13) yes
C(9) C(10) C(15) 121.53(13) yes
C(9) C(10) C(11) 119.73(12) yes
C(15) C(10) C(11) 118.43(13) yes
C(20) C(19) C(18) 119.08(15) yes
C(2) O(1) H(23) 119.3 no
N(2) C(35) H(25) 111.8 no
N(2) C(35) H(26) 107.4 no
N(2) C(35) H(27) 109.2 no
H(25) C(35) H(26) 109.5 no
H(25) C(35) H(27) 109.5 no
H(26) C(35) H(27) 109.5 no
C(8) C(7) H(3) 120.9 no
C(6) C(7) H(3) 120.7 no
C(5) C(4) H(1) 121.8 no
C(3) C(4) H(1) 121.7 no
C(24) C(25) H(16) 120.3 no
C(26) C(25) H(16) 120.4 no
C(25) C(24) H(15) 120.3 no
C(23) C(24) H(15) 119.1 no
C(14) C(15) H(8) 120.0 no
C(10) C(15) H(8) 119.4 no
C(22) C(23) H(14) 119.0 no
C(24) C(23) H(14) 120.3 no
C(22) C(27) H(18) 119.3 no
C(26) C(27) H(18) 120.3 no
C(7) C(6) H(2) 119.9 no
C(5) C(6) H(2) 120.2 no
C(30) C(29) H(19) 119.8 no
C(28) C(29) H(19) 120.0 no
C(31) C(30) H(20) 120.1 no
C(29) C(30) H(20) 120.9 no
C(28) C(33) H(22) 119.5 no
C(32) C(33) H(22) 119.8 no
C(16) C(17) H(9) 119.1 no
C(18) C(17) H(9) 119.4 no
C(25) C(26) H(17) 119.8 no
C(27) C(26) H(17) 119.7 no
C(15) C(14) H(7) 119.9 no
C(13) C(14) H(7) 119.6 no
C(12) C(11) H(4) 120.0 no
C(10) C(11) H(4) 119.4 no
C(21) C(20) H(12) 119.3 no
C(19) C(20) H(12) 119.8 no
C(17) C(18) H(10) 119.8 no
C(19) C(18) H(10) 119.9 no
C(14) C(13) H(6) 120.2 no
C(12) C(13) H(6) 120.0 no
C(31) C(32) H(21) 120.7 no
C(33) C(32) H(21) 120.9 no
C(11) C(12) H(5) 119.9 no
C(13) C(12) H(5) 119.8 no
O(3) C(34) H(24) 116.9 no
N(2) C(34) H(24) 117.1 no
C(16) C(21) H(13) 119.6 no
C(20) C(21) H(13) 119.8 no
C(20) C(19) H(11) 120.2 no
C(18) C(19) H(11) 120.7 no
N(2) C(36) H(28) 108.9 no
N(2) C(36) H(29) 109.8 no
N(2) C(36) H(30) 109.8 no
H(28) C(36) H(29) 109.5 no
H(28) C(36) H(30) 109.5 no
H(29) C(36) H(30) 109.5 no

loop_
_geom_bond_atom_site_label_1
_geom_bond_atom_site_label_2
_geom_bond_distance
_geom_bond_publ_flag
Cl(1) C(31) 1.7481(15) yes
F(1) C(5) 1.3697(17) yes
O(3) C(34) 1.227(2) yes
O(1) C(2) 1.4153(18) yes
O(2) C(1) 1.2099(17) yes
N(2) C(35) 1.407(3) yes
N(2) C(34) 1.321(2) yes
N(2) C(36) 1.466(2) yes
N(1) C(9) 1.4894(18) yes
N(1) C(8) 1.4325(17) yes
N(1) C(1) 1.3853(17) yes
C(31) C(30) 1.377(2) yes
C(31) C(32) 1.376(2) yes
C(7) C(8) 1.3937(19) yes
C(7) C(6) 1.395(2) yes
C(16) C(9) 1.536(2) yes
C(16) C(17) 1.395(2) yes
C(16) C(21) 1.401(2) yes
C(5) C(4) 1.3777(19) yes
C(5) C(6) 1.363(2) yes
C(3) C(4) 1.375(2) yes
C(3) C(2) 1.5074(19) yes
C(3) C(8) 1.3980(19) yes
C(2) C(1) 1.550(2) yes
C(2) C(28) 1.512(2) yes
C(9) C(22) 1.543(2) yes
C(9) C(10) 1.5413(19) yes
C(22) C(23) 1.392(2) yes
C(22) C(27) 1.394(2) yes
C(25) C(24) 1.381(2) yes
C(25) C(26) 1.376(2) yes
C(24) C(23) 1.383(2) yes
C(15) C(14) 1.391(2) yes
C(15) C(10) 1.391(2) yes
C(27) C(26) 1.392(2) yes
C(29) C(30) 1.390(2) yes
C(29) C(28) 1.383(2) yes
C(33) C(28) 1.386(2) yes
C(33) C(32) 1.390(2) yes
C(17) C(18) 1.383(2) yes
C(14) C(13) 1.370(2) yes
C(11) C(12) 1.385(2) yes
C(11) C(10) 1.393(2) yes
C(20) C(21) 1.387(2) yes
C(20) C(19) 1.382(2) yes
C(18) C(19) 1.380(2) yes
C(13) C(12) 1.383(2) yes
C(35) H(25) 0.950 no
C(35) H(26) 0.950 no
C(35) H(27) 0.950 no
C(7) H(3) 0.950 no
C(4) H(1) 0.950 no
C(25) H(16) 0.950 no
C(24) H(15) 0.950 no
C(15) H(8) 0.950 no
C(23) H(14) 0.950 no
C(27) H(18) 0.950 no
C(6) H(2) 0.950 no
C(29) H(19) 0.950 no
C(30) H(20) 0.950 no
C(33) H(22) 0.950 no
C(17) H(9) 0.950 no
C(26) H(17) 0.950 no
C(14) H(7) 0.950 no
C(11) H(4) 0.950 no
C(20) H(12) 0.950 no
C(18) H(10) 0.950 no
C(13) H(6) 0.950 no
C(32) H(21) 0.950 no
C(12) H(5) 0.950 no
C(34) H(24) 0.950 no
C(21) H(13) 0.950 no
C(19) H(11) 0.950 no
C(36) H(28) 0.950 no
C(36) H(29) 0.950 no
C(36) H(30) 0.950 no

loop_
_geom_contact_atom_site_label_1
_geom_contact_atom_site_label_2
_geom_contact_distance
_geom_contact_site_symmetry_2
Cl(1) C(7) 3.5523(15) 4_555
Cl(1) C(24) 3.5837(15) 1_665
Cl(1) C(6) 3.4458(16) 4_555
F(1) C(15) 3.2414(18) 1_565
F(1) C(29) 3.1826(18) 2_564
F(1) C(30) 3.2208(18) 2_564
F(1) C(14) 3.556(2) 1_565
O(3) O(1) 2.7282(15) .
O(3) N(1) 3.5553(18) .
O(3) C(3) 3.3334(18) .
O(3) C(2) 3.4548(19) .
O(3) C(8) 3.3958(18) .
O(3) C(24) 3.572(2) 1_565
O(3) C(32) 3.4076(18) 1_455
O(1) O(3) 2.7282(15) .
O(1) C(24) 3.4993(19) 1_565
O(1) C(23) 3.5879(18) 1_565
O(1) C(34) 3.556(2) .
O(2) C(36) 3.053(2) 4_445
N(1) O(3) 3.5553(18) .
C(35) C(5) 3.559(3) 1_455
C(35) C(4) 3.565(3) 1_455
C(7) Cl(1) 3.5523(15) 2_554
C(7) C(34) 3.574(2) .
C(5) C(35) 3.559(3) 1_655
C(3) O(3) 3.3334(18) .
C(3) C(34) 3.406(2) .
C(4) C(35) 3.565(3) 1_655
C(2) O(3) 3.4548(19) .
C(8) O(3) 3.3958(18) .
C(8) C(34) 3.363(2) .
C(25) C(6) 3.539(2) 4_445
C(25) C(20) 3.527(2) 1_455
C(25) C(19) 3.398(2) 1_455
C(24) Cl(1) 3.5837(15) 1_445
C(24) O(3) 3.572(2) 1_545
C(24) O(1) 3.4993(19) 1_545
C(15) F(1) 3.2414(18) 1_545
C(23) O(1) 3.5879(18) 1_545
C(6) Cl(1) 3.4458(16) 2_554
C(6) C(25) 3.539(2) 2_464
C(29) F(1) 3.1826(17) 4_455
C(30) F(1) 3.2208(18) 4_455
C(14) F(1) 3.556(2) 1_545
C(20) C(25) 3.527(2) 1_655
C(32) O(3) 3.4076(18) 1_655
C(34) O(1) 3.556(2) .
C(34) C(7) 3.574(2) .
C(34) C(3) 3.406(2) .
C(34) C(8) 3.363(2) .
C(19) C(25) 3.398(2) 1_655
C(36) O(2) 3.053(2) 2_464
Cl(1) H(2) 3.220 4_555
Cl(1) H(3) 3.416 4_555
Cl(1) H(5) 2.888 4_545
Cl(1) H(9) 3.053 4_555
Cl(1) H(10) 3.378 4_555
Cl(1) H(15) 2.939 1_665
Cl(1) H(16) 3.067 1_665
Cl(1) H(25) 3.247 4_545
F(1) H(7) 3.099 1_565
F(1) H(8) 2.457 1_565
F(1) H(19) 2.542 2_564
F(1) H(20) 2.636 2_564
F(1) H(26) 2.860 1_655
O(3) H(4) 3.050 .
O(3) H(14) 3.401 1_565
O(3) H(15) 2.899 1_565
O(3) H(18) 2.989 .
O(3) H(21) 2.697 1_455
O(3) H(23) 1.956 .
O(1) H(14) 3.043 1_565
O(1) H(15) 2.846 1_565
O(1) H(23) 0.792 .
O(1) H(24) 3.471 .
O(1) H(30) 3.385 4_445
O(2) H(6) 3.210 4_545
O(2) H(7) 3.137 4_545
O(2) H(23) 3.434 .
O(2) H(28) 3.010 4_445
O(2) H(29) 2.768 4_445
O(2) H(30) 2.866 4_445
N(2) H(4) 3.352 .
N(1) H(23) 3.173 .
C(35) H(22) 3.081 1_455
C(31) H(5) 3.083 4_545
C(31) H(6) 3.141 4_545
C(31) H(10) 3.512 4_555
C(31) H(12) 3.236 1_565
C(31) H(15) 3.437 1_665
C(31) H(16) 3.412 1_665
C(7) H(16) 3.337 2_464
C(7) H(24) 3.044 .
C(16) H(1) 3.212 1_545
C(5) H(8) 3.020 1_565
C(5) H(24) 2.898 .
C(5) H(26) 2.841 1_655
C(3) H(23) 2.571 .
C(3) H(24) 2.820 .
C(4) H(8) 3.154 1_565
C(4) H(14) 3.340 1_565
C(4) H(23) 3.354 .
C(4) H(24) 2.831 .
C(4) H(26) 3.103 1_655
C(4) H(27) 3.309 1_655
C(2) H(23) 1.931 .
C(8) H(23) 3.208 .
C(8) H(24) 2.939 .
C(25) H(2) 2.777 4_445
C(25) H(3) 3.250 4_445
C(25) H(11) 2.869 1_455
C(25) H(12) 3.114 1_455
C(24) H(2) 2.852 4_445
C(24) H(11) 2.903 1_455
C(24) H(23) 3.201 1_545
C(15) H(20) 3.455 2_554
C(23) H(2) 3.593 4_445
C(23) H(11) 3.367 1_455
C(23) H(23) 3.398 1_545
C(27) H(21) 3.550 1_455
C(27) H(28) 3.506 4_445
C(6) H(16) 3.397 2_464
C(6) H(24) 3.013 .
C(6) H(26) 3.434 1_655
C(1) H(23) 2.688 .
C(1) H(30) 3.563 4_445
C(29) H(6) 3.545 4_545
C(29) H(12) 3.048 1_565
C(29) H(23) 3.483 .
C(29) H(30) 3.247 4_445
C(30) H(6) 3.454 4_545
C(30) H(9) 3.391 4_555
C(30) H(10) 3.164 4_555
C(30) H(12) 2.931 1_565
C(33) H(6) 3.014 4_545
C(33) H(25) 3.565 1_655
C(33) H(27) 2.848 1_655
C(17) H(1) 3.502 1_545
C(17) H(20) 3.004 2_554
C(26) H(2) 3.493 4_445
C(26) H(11) 3.270 1_455
C(26) H(21) 3.534 1_455
C(26) H(28) 3.412 4_445
C(28) H(6) 3.342 4_545
C(28) H(12) 3.457 1_565
C(28) H(23) 3.126 .
C(14) H(29) 2.849 1_545
C(11) H(10) 3.534 1_455
C(20) H(1) 2.906 1_545
C(20) H(16) 3.268 1_655
C(18) H(1) 3.513 1_545
C(18) H(20) 3.062 2_554
C(13) H(17) 2.965 2_464
C(13) H(29) 3.357 1_545
C(32) H(5) 3.464 4_545
C(32) H(6) 2.927 4_545
C(32) H(15) 3.559 1_665
C(32) H(17) 3.393 1_655
C(32) H(27) 3.120 1_655
C(12) H(10) 3.051 1_455
C(12) H(17) 3.124 2_464
C(34) H(4) 3.079 .
C(34) H(14) 3.496 1_565
C(34) H(23) 2.866 .
C(21) H(1) 2.906 1_545
C(21) H(7) 3.598 4_545
C(19) H(1) 3.231 1_545
C(19) H(16) 3.513 1_655
C(36) H(7) 3.380 1_565
H(1) C(16) 3.212 1_565
H(1) C(17) 3.502 1_565
H(1) C(20) 2.906 1_565
H(1) C(18) 3.513 1_565
H(1) C(21) 2.906 1_565
H(1) C(19) 3.231 1_565
H(1) H(8) 2.854 1_565
H(1) H(12) 3.265 1_565
H(1) H(13) 3.265 1_565
H(1) H(14) 2.915 1_565
H(1) H(23) 3.516 .
H(1) H(24) 3.352 .
H(1) H(26) 3.249 1_655
H(1) H(27) 3.254 1_655
H(2) Cl(1) 3.220 2_554
H(2) C(25) 2.777 2_464
H(2) C(24) 2.852 2_464
H(2) C(23) 3.593 2_464
H(2) C(26) 3.493 2_464
H(2) H(15) 2.953 2_464
H(2) H(16) 2.803 2_464
H(2) H(19) 3.573 2_564
H(3) Cl(1) 3.416 2_554
H(3) C(25) 3.250 2_464
H(3) H(16) 2.689 2_464
H(4) O(3) 3.050 .
H(4) N(2) 3.352 .
H(4) C(34) 3.079 .
H(4) H(24) 3.453 .
H(4) H(25) 3.166 .
H(5) Cl(1) 2.888 2_454
H(5) C(31) 3.083 2_454
H(5) C(32) 3.464 2_454
H(5) H(10) 2.806 1_455
H(5) H(17) 3.072 2_464
H(5) H(21) 3.525 2_454
H(5) H(25) 3.064 .
H(5) H(28) 3.134 .
H(6) O(2) 3.210 2_454
H(6) C(31) 3.141 2_454
H(6) C(29) 3.545 2_454
H(6) C(30) 3.454 2_454
H(6) C(33) 3.014 2_454
H(6) C(28) 3.342 2_454
H(6) C(32) 2.927 2_454
H(6) H(17) 2.802 2_464
H(6) H(21) 3.275 2_454
H(6) H(22) 3.417 2_454
H(6) H(29) 3.351 1_545
H(7) F(1) 3.099 1_545
H(7) O(2) 3.137 2_454
H(7) C(21) 3.598 2_454
H(7) C(36) 3.380 1_545
H(7) H(12) 3.469 2_454
H(7) H(13) 3.096 2_454
H(7) H(29) 2.450 1_545
H(8) F(1) 2.457 1_545
H(8) C(5) 3.020 1_545
H(8) C(4) 3.154 1_545
H(8) H(1) 2.854 1_545
H(8) H(20) 3.014 2_554
H(8) H(24) 3.471 1_545
H(9) Cl(1) 3.053 2_554
H(9) C(30) 3.391 2_554
H(9) H(20) 2.587 2_554
H(10) Cl(1) 3.378 2_554
H(10) C(31) 3.512 2_554
H(10) C(30) 3.164 2_554
H(10) C(11) 3.534 1_655
H(10) C(12) 3.051 1_655
H(10) H(5) 2.806 1_655
H(10) H(20) 2.699 2_554
H(11) C(25) 2.869 1_655
H(11) C(24) 2.903 1_655
H(11) C(23) 3.367 1_655
H(11) C(26) 3.270 1_655
H(11) H(15) 3.176 1_655
H(11) H(16) 3.147 1_655
H(11) H(27) 3.266 1_645
H(12) C(31) 3.236 1_545
H(12) C(25) 3.114 1_655
H(12) C(29) 3.048 1_545
H(12) C(30) 2.931 1_545
H(12) C(28) 3.457 1_545
H(12) H(1) 3.265 1_545
H(12) H(7) 3.469 4_545
H(12) H(16) 2.656 1_655
H(12) H(19) 3.382 1_545
H(12) H(20) 3.216 1_545
H(13) H(1) 3.265 1_545
H(13) H(7) 3.096 4_545
H(13) H(19) 3.341 1_545
H(14) O(3) 3.401 1_545
H(14) O(1) 3.043 1_545
H(14) C(4) 3.340 1_545
H(14) C(34) 3.496 1_545
H(14) H(1) 2.915 1_545
H(14) H(23) 2.891 1_545
H(14) H(24) 3.164 1_545
H(15) Cl(1) 2.939 1_445
H(15) O(3) 2.899 1_545
H(15) O(1) 2.846 1_545
H(15) C(31) 3.437 1_445
H(15) C(32) 3.559 1_445
H(15) H(2) 2.953 4_445
H(15) H(11) 3.176 1_455
H(15) H(21) 3.292 1_445
H(15) H(23) 2.466 1_545
H(16) Cl(1) 3.067 1_445
H(16) C(31) 3.412 1_445
H(16) C(7) 3.337 4_445
H(16) C(6) 3.397 4_445
H(16) C(20) 3.268 1_455
H(16) C(19) 3.513 1_455
H(16) H(2) 2.803 4_445
H(16) H(3) 2.689 4_445
H(16) H(11) 3.147 1_455
H(16) H(12) 2.656 1_455
H(16) H(20) 3.583 1_445
H(17) C(13) 2.965 4_445
H(17) C(32) 3.393 1_455
H(17) C(12) 3.124 4_445
H(17) H(5) 3.072 4_445
H(17) H(6) 2.802 4_445
H(17) H(21) 2.897 1_455
H(17) H(28) 3.258 4_445
H(18) O(3) 2.989 .
H(18) H(21) 2.933 1_455
H(18) H(23) 2.962 .
H(18) H(28) 3.442 4_445
H(19) F(1) 2.542 4_455
H(19) H(2) 3.573 4_455
H(19) H(12) 3.382 1_565
H(19) H(13) 3.341 1_565
H(19) H(23) 3.062 .
H(19) H(26) 3.539 4_445
H(19) H(30) 2.942 4_445
H(20) F(1) 2.636 4_455
H(20) C(15) 3.455 4_555
H(20) C(17) 3.004 4_555
H(20) C(18) 3.062 4_555
H(20) H(8) 3.014 4_555
H(20) H(9) 2.587 4_555
H(20) H(10) 2.699 4_555
H(20) H(12) 3.216 1_565
H(20) H(16) 3.583 1_665
H(21) O(3) 2.697 1_655
H(21) C(27) 3.550 1_655
H(21) C(26) 3.534 1_655
H(21) H(5) 3.525 4_545
H(21) H(6) 3.275 4_545
H(21) H(15) 3.292 1_665
H(21) H(17) 2.897 1_655
H(21) H(18) 2.933 1_655
H(21) H(23) 3.248 1_655
H(21) H(27) 3.019 1_655
H(22) C(35) 3.081 1_655
H(22) H(6) 3.417 4_545
H(22) H(25) 2.835 1_655
H(22) H(26) 3.563 1_655
H(22) H(27) 2.501 1_655
H(23) O(3) 1.956 .
H(23) O(1) 0.792 .
H(23) O(2) 3.434 .
H(23) N(1) 3.173 .
H(23) C(3) 2.571 .
H(23) C(4) 3.354 .
H(23) C(2) 1.931 .
H(23) C(8) 3.208 .
H(23) C(24) 3.201 1_565
H(23) C(23) 3.398 1_565
H(23) C(1) 2.688 .
H(23) C(29) 3.483 .
H(23) C(28) 3.126 .
H(23) C(34) 2.866 .
H(23) H(1) 3.516 .
H(23) H(14) 2.891 1_565
H(23) H(15) 2.466 1_565
H(23) H(18) 2.962 .
H(23) H(19) 3.062 .
H(23) H(21) 3.248 1_455
H(23) H(24) 2.924 .
H(24) O(1) 3.471 .
H(24) C(7) 3.044 .
H(24) C(5) 2.898 .
H(24) C(3) 2.820 .
H(24) C(4) 2.831 .
H(24) C(8) 2.939 .
H(24) C(6) 3.013 .
H(24) H(1) 3.352 .
H(24) H(4) 3.453 .
H(24) H(8) 3.471 1_565
H(24) H(14) 3.164 1_565
H(24) H(23) 2.924 .
H(25) Cl(1) 3.247 2_454
H(25) C(33) 3.565 1_455
H(25) H(4) 3.166 .
H(25) H(5) 3.064 .
H(25) H(22) 2.835 1_455
H(26) F(1) 2.860 1_455
H(26) C(5) 2.841 1_455
H(26) C(4) 3.103 1_455
H(26) C(6) 3.434 1_455
H(26) H(1) 3.249 1_455
H(26) H(19) 3.539 2_464
H(26) H(22) 3.563 1_455
H(27) C(4) 3.309 1_455
H(27) C(33) 2.848 1_455
H(27) C(32) 3.120 1_455
H(27) H(1) 3.254 1_455
H(27) H(11) 3.266 1_465
H(27) H(21) 3.019 1_455
H(27) H(22) 2.501 1_455
H(28) O(2) 3.010 2_464
H(28) C(27) 3.506 2_464
H(28) C(26) 3.412 2_464
H(28) H(5) 3.134 .
H(28) H(17) 3.258 2_464
H(28) H(18) 3.442 2_464
H(29) O(2) 2.768 2_464
H(29) C(14) 2.849 1_565
H(29) C(13) 3.357 1_565
H(29) H(6) 3.351 1_565
H(29) H(7) 2.450 1_565
H(30) O(1) 3.385 2_464
H(30) O(2) 2.866 2_464
H(30) C(1) 3.563 2_464
H(30) C(29) 3.247 2_464
H(30) H(19) 2.942 2_464

loop_
_geom_torsion_atom_site_label_1
_geom_torsion_atom_site_label_2
_geom_torsion_atom_site_label_3
_geom_torsion_atom_site_label_4
_geom_torsion
C(35) N(2) C(34) O(3) 2.6(3)
C(36) N(2) C(34) O(3) -174.6(2)
C(9) N(1) C(8) C(7) 12.6(2)
C(9) N(1) C(8) C(3) -167.10(13)
C(8) N(1) C(9) C(16) 85.79(16)
C(8) N(1) C(9) C(22) -149.85(13)
C(8) N(1) C(9) C(10) -37.28(19)
C(9) N(1) C(1) O(2) -5.5(2)
C(9) N(1) C(1) C(2) 176.33(11)
C(1) N(1) C(9) C(16) -68.68(15)
C(1) N(1) C(9) C(22) 55.69(16)
C(1) N(1) C(9) C(10) 168.26(12)
C(8) N(1) C(1) O(2) -164.59(14)
C(8) N(1) C(1) C(2) 17.26(15)
C(1) N(1) C(8) C(7) 169.20(15)
C(1) N(1) C(8) C(3) -10.54(16)
Cl(1) C(31) C(30) C(29) -179.29(11)
Cl(1) C(31) C(32) C(33) 178.52(11)
C(30) C(31) C(32) C(33) -0.8(2)
C(32) C(31) C(30) C(29) -0.0(2)
C(8) C(7) C(6) C(5) 0.7(2)
C(6) C(7) C(8) N(1) 179.85(14)
C(6) C(7) C(8) C(3) -0.4(2)
C(9) C(16) C(17) C(18) 175.49(14)
C(17) C(16) C(9) N(1) -69.97(15)
C(17) C(16) C(9) C(22) 169.46(13)
C(17) C(16) C(9) C(10) 51.68(18)
C(9) C(16) C(21) C(20) -175.61(14)
C(21) C(16) C(9) N(1) 103.19(15)
C(21) C(16) C(9) C(22) -17.4(2)
C(21) C(16) C(9) C(10) -135.15(14)
C(17) C(16) C(21) C(20) -2.4(2)
C(21) C(16) C(17) C(18) 1.9(2)
F(1) C(5) C(4) C(3) -178.74(12)
F(1) C(5) C(6) C(7) 178.26(13)
C(4) C(5) C(6) C(7) -0.5(2)
C(6) C(5) C(4) C(3) 0.03(17)
C(4) C(3) C(2) O(1) 74.29(19)
C(4) C(3) C(2) C(1) -170.29(14)
C(4) C(3) C(2) C(28) -51.8(2)
C(2) C(3) C(4) C(5) -179.01(14)
C(4) C(3) C(8) N(1) 179.73(13)
C(4) C(3) C(8) C(7) -0.04(16)
C(8) C(3) C(4) C(5) 0.3(2)
C(2) C(3) C(8) N(1) -0.89(16)
C(2) C(3) C(8) C(7) 179.34(13)
C(8) C(3) C(2) O(1) -105.05(13)
C(8) C(3) C(2) C(1) 10.38(14)
C(8) C(3) C(2) C(28) 128.82(13)
O(1) C(2) C(1) O(2) -76.65(18)
O(1) C(2) C(1) N(1) 101.51(13)
O(1) C(2) C(28) C(29) 4.92(18)
O(1) C(2) C(28) C(33) -176.72(12)
C(3) C(2) C(1) O(2) 165.05(14)
C(3) C(2) C(1) N(1) -16.79(14)
C(3) C(2) C(28) C(29) 132.53(14)
C(3) C(2) C(28) C(33) -49.10(18)
C(1) C(2) C(28) C(29) -114.41(14)
C(1) C(2) C(28) C(33) 63.95(16)
C(28) C(2) C(1) O(2) 43.28(19)
C(28) C(2) C(1) N(1) -138.55(12)
N(1) C(9) C(22) C(23) -165.93(12)
N(1) C(9) C(22) C(27) 21.81(18)
N(1) C(9) C(10) C(15) 138.25(14)
N(1) C(9) C(10) C(11) -48.34(18)
C(16) C(9) C(22) C(23) -47.58(18)
C(16) C(9) C(22) C(27) 140.15(14)
C(16) C(9) C(10) C(15) 19.91(19)
C(16) C(9) C(10) C(11) -166.68(13)
C(22) C(9) C(10) C(15) -105.00(15)
C(22) C(9) C(10) C(11) 68.41(16)
C(10) C(9) C(22) C(23) 76.04(15)
C(10) C(9) C(22) C(27) -96.22(15)
C(9) C(22) C(23) C(24) -176.09(13)
C(9) C(22) C(27) C(26) 175.80(13)
C(23) C(22) C(27) C(26) 3.4(2)
C(27) C(22) C(23) C(24) -3.6(2)
C(24) C(25) C(26) C(27) -1.7(2)
C(26) C(25) C(24) C(23) 1.6(2)
C(25) C(24) C(23) C(22) 1.1(2)
C(14) C(15) C(10) C(9) 174.82(14)
C(14) C(15) C(10) C(11) 1.3(2)
C(10) C(15) C(14) C(13) -0.1(2)
C(22) C(27) C(26) C(25) -0.9(2)
C(30) C(29) C(28) C(2) 178.50(13)
C(30) C(29) C(28) C(33) 0.1(2)
C(28) C(29) C(30) C(31) 0.3(2)
C(28) C(33) C(32) C(31) 1.2(2)
C(32) C(33) C(28) C(2) -179.32(13)
C(32) C(33) C(28) C(29) -0.9(2)
C(16) C(17) C(18) C(19) -0.5(2)
C(15) C(14) C(13) C(12) -0.7(2)
C(12) C(11) C(10) C(9) -175.40(14)
C(12) C(11) C(10) C(15) -1.8(2)
C(10) C(11) C(12) C(13) 1.0(2)
C(21) C(20) C(19) C(18) 0.0(2)
C(19) C(20) C(21) C(16) 1.5(2)
C(17) C(18) C(19) C(20) -0.5(2)
C(14) C(13) C(12) C(11) 0.3(2)

loop_
_cod_changelog_entry_id
_cod_changelog_entry_author
_cod_changelog_entry_date
_cod_changelog_entry_text
1 'Vaitkus, Antanas' 2022-05-09T01:35:00+03:00 'Updated bibliographic information.'
2 'Vaitkus, Antanas' 2022-05-09T01:40:00+03:00
;
 Replaced the '(J\(B' sequence with a backslash symbol ('\')
 in multiple data values.
;
